data_4306472
loop_
_publ_author_name
'Ya-Qian Lan'
'Shun-Li Li'
'Jun-Sheng Qin'
'Dong-Ying Du'
'Xin-Long Wang'
'Zhong-Min Su'
'Qiang Fu'

_publ_section_title
;
Self-Assembly of 2D\\rightarrow2D Interpenetrating Coordination Polymers Showing
Polyrotaxane- and Polycatenane-like Motifs: Influence of Various Ligands on
Topological Structural Diversity
;
_journal_name_full 'Inorganic Chemistry'
_journal_page_first 10600
_journal_page_last 10610
_journal_paper_doi 10.1021/ic801275w
_journal_volume 47
_journal_year 2008
_chemical_formula_sum 'C28 H26 N3 O7 Zn'
_chemical_formula_weight 581.89
_chemical_name_systematic
;
 ?
;
_space_group_IT_number 2
_symmetry_cell_setting triclinic
_symmetry_space_group_name_Hall '-P 1'
_symmetry_space_group_name_H-M 'P -1'
_atom_sites_solution_hydrogens geom
_atom_sites_solution_primary direct
_atom_sites_solution_secondary difmap
_audit_creation_method SHELXL-97
_cell_angle_alpha 98.6910(6)
_cell_angle_beta 98.8260(10)
_cell_angle_gamma 109.2600(10)
_cell_formula_units_Z 2
_cell_length_a 8.2200(3)
_cell_length_b 12.4460(5)
_cell_length_c 13.5470(5)
_cell_measurement_temperature 293(2)
_cell_measurement_theta_max 28.38
_cell_measurement_theta_min 1.78
_cell_volume 1262.29(8)
_computing_cell_refinement 'SMART (Bruker, 1997)'
_computing_data_collection 'SMART (Bruker, 1997)'
_computing_data_reduction SAINT
_computing_molecular_graphics 'SHELXTL-PLUS (Sheldrick, 1990)'
_computing_publication_material SHELXL-97
_computing_structure_refinement 'SHELXL-97 (Sheldrick, 1997)'
_computing_structure_solution 'SHELXS-97(Sheldrick, 1997)'
_diffrn_ambient_temperature 293(2)
_diffrn_measured_fraction_theta_full 0.990
_diffrn_measured_fraction_theta_max 0.894
_diffrn_measurement_device_type 'Bruker APEX CCD area-detector'
_diffrn_measurement_method '\w scans'
_diffrn_radiation_monochromator graphite
_diffrn_radiation_source 'fine-focus sealed tube'
_diffrn_radiation_type MoK\a
_diffrn_radiation_wavelength 0.71069
_diffrn_reflns_av_R_equivalents 0.0091
_diffrn_reflns_av_sigmaI/netI 0.0206
_diffrn_reflns_limit_h_max 10
_diffrn_reflns_limit_h_min -10
_diffrn_reflns_limit_k_max 16
_diffrn_reflns_limit_k_min -16
_diffrn_reflns_limit_l_max 18
_diffrn_reflns_limit_l_min -13
_diffrn_reflns_number 7818
_diffrn_reflns_theta_full 25.00
_diffrn_reflns_theta_max 28.38
_diffrn_reflns_theta_min 1.78
_diffrn_standards_number 0
_exptl_absorpt_coefficient_mu 1.027
_exptl_absorpt_correction_T_max 0.766
_exptl_absorpt_correction_T_min 0.727
_exptl_absorpt_correction_type multi-scan
_exptl_absorpt_process_details 'SADABS(Sheldrick, 1996)'
_exptl_crystal_colour colorless
_exptl_crystal_density_diffrn 1.531
_exptl_crystal_density_method 'not measured'
_exptl_crystal_description block
_exptl_crystal_F_000 602
_exptl_crystal_size_max 0.32
_exptl_crystal_size_mid 0.29
_exptl_crystal_size_min 0.26
_refine_diff_density_max 0.341
_refine_diff_density_min -0.312
_refine_diff_density_rms 0.051
_refine_ls_extinction_method none
_refine_ls_goodness_of_fit_ref 1.051
_refine_ls_hydrogen_treatment constr
_refine_ls_matrix_type full
_refine_ls_number_parameters 352
_refine_ls_number_reflns 5660
_refine_ls_number_restraints 0
_refine_ls_restrained_S_all 1.051
_refine_ls_R_factor_all 0.0301
_refine_ls_R_factor_gt 0.0271
_refine_ls_shift/su_max 0.001
_refine_ls_shift/su_mean 0.000
_refine_ls_structure_factor_coef Fsqd
_refine_ls_weighting_details 'calc w=1/[\s^2^(Fo^2^)+(0.0350P)^2^+0.5589P] where P=(Fo^2^+2Fc^2^)/3'
_refine_ls_weighting_scheme calc
_refine_ls_wR_factor_gt 0.0687
_refine_ls_wR_factor_ref 0.0703
_reflns_number_gt 5212
_reflns_number_total 5660
_reflns_threshold_expression >2sigma(I)
_cod_data_source_file ic801275w_si_001_4.cif
_cod_data_source_block 4
_cod_depositor_comments
;
The following automatic conversions were performed:
'_symmetry_cell_setting' value 'Triclinic' changed to 'triclinic'
according to '/home/saulius/struct/CIF-dictionaries/cif_core.dic'
dictionary named 'cif_core.dic' version 2.4.1 from 2010-06-29.

Automatic conversion script
Id: cif_fix_enum 1527 2010-12-29 10:47:43Z saulius 
;
_cod_original_sg_symbol_Hall -P1
_cod_database_code 4306472

loop_
_symmetry_equiv_pos_as_xyz
'x, y, z'
'-x, -y, -z'

loop_
_atom_site_label
_atom_site_type_symbol
_atom_site_fract_x
_atom_site_fract_y
_atom_site_fract_z
_atom_site_U_iso_or_equiv
_atom_site_adp_type
_atom_site_occupancy
_atom_site_symmetry_multiplicity
_atom_site_calc_flag
_atom_site_refinement_flags
_atom_site_disorder_assembly
_atom_site_disorder_group
Zn1 Zn 0.52081(2) 0.391133(14) 0.083678(13) 0.01834(6) Uani 1 1 d . . .
O5 O -0.15269(14) -0.03705(9) -0.43731(8) 0.0230(2) Uani 1 1 d . . .
O7 O -0.82093(16) -0.31993(10) -0.46286(9) 0.0280(3) Uani 1 1 d . . .
O3 O 0.36695(16) 0.32946(10) -0.05265(9) 0.0294(3) Uani 1 1 d . . .
N1 N 0.86679(17) 0.20486(11) 0.05800(10) 0.0212(3) Uani 1 1 d . . .
C9 C 0.9653(2) 0.12881(14) 0.08032(12) 0.0224(3) Uani 1 1 d . . .
H9A H 0.9302 0.0952 0.1373 0.027 Uiso 1 1 calc R . .
H9B H 1.0904 0.1755 0.1009 0.027 Uiso 1 1 calc R . .
C26 C 0.28563(19) 0.35401(13) -0.12733(12) 0.0204(3) Uani 1 1 d . . .
C12 C 0.1679(2) 0.39763(13) 0.26780(12) 0.0210(3) Uani 1 1 d . . .
N3 N 0.59687(18) 0.01668(12) 0.11374(11) 0.0245(3) Uani 1 1 d . . .
O2 O 0.30079(18) 0.50023(12) 0.14820(11) 0.0385(3) Uani 1 1 d . . .
O6 O -0.49037(16) -0.20826(10) -0.50626(9) 0.0299(3) Uani 1 1 d . . .
O4 O 0.29334(15) 0.45417(10) -0.13718(9) 0.0274(3) Uani 1 1 d . . .
C10 C 0.9352(2) 0.03124(14) -0.01040(12) 0.0227(3) Uani 1 1 d . . .
H10A H 0.9506 0.0631 -0.0708 0.027 Uiso 1 1 calc R . .
H10B H 0.8151 -0.0241 -0.0233 0.027 Uiso 1 1 calc R . .
C24 C 0.1605(2) 0.14003(13) -0.20672(12) 0.0211(3) Uani 1 1 d . . .
H24 H 0.2297 0.1285 -0.1512 0.025 Uiso 1 1 calc R . .
C22 C -0.05271(19) 0.06225(13) -0.36639(11) 0.0189(3) Uani 1 1 d . . .
O1 O 0.38420(16) 0.35689(11) 0.18781(9) 0.0294(3) Uani 1 1 d . . .
C23 C 0.0546(2) 0.04628(13) -0.28390(12) 0.0216(3) Uani 1 1 d . . .
H23 H 0.0546 -0.0279 -0.2811 0.026 Uiso 1 1 calc R . .
C15 C -0.0701(2) 0.34904(13) 0.39672(12) 0.0217(3) Uani 1 1 d . . .
C1 C 0.9233(2) 0.29257(14) 0.00656(13) 0.0262(3) Uani 1 1 d . . .
H1 H 1.0197 0.3082 -0.0244 0.031 Uiso 1 1 calc R . .
C25 C 0.1650(2) 0.25258(13) -0.21101(11) 0.0194(3) Uani 1 1 d . . .
N2 N 0.68660(17) 0.30261(11) 0.06334(10) 0.0208(3) Uani 1 1 d . . .
C27 C 0.0578(2) 0.26737(13) -0.29371(12) 0.0214(3) Uani 1 1 d . . .
H27 H 0.0599 0.3418 -0.2973 0.026 Uiso 1 1 calc R . .
C13 C 0.1729(2) 0.32020(14) 0.33211(12) 0.0236(3) Uani 1 1 d . . .
H13 H 0.2561 0.2846 0.3319 0.028 Uiso 1 1 calc R . .
C20 C -0.3910(2) -0.15326(15) -0.57335(12) 0.0262(3) Uani 1 1 d . . .
H20A H -0.4694 -0.1535 -0.6347 0.031 Uiso 1 1 calc R . .
H20B H -0.3154 -0.1945 -0.5930 0.031 Uiso 1 1 calc R . .
C4 C 0.6139(2) 0.12889(13) 0.14296(11) 0.0196(3) Uani 1 1 d . . .
C3 C 0.7221(2) 0.21265(13) 0.09081(11) 0.0190(3) Uani 1 1 d . . .
C28 C -0.0525(2) 0.17330(13) -0.37117(12) 0.0209(3) Uani 1 1 d . . .
H28 H -0.1251 0.1843 -0.4254 0.025 Uiso 1 1 calc R . .
C17 C 0.0415(2) 0.44908(13) 0.26875(12) 0.0223(3) Uani 1 1 d . . .
H17 H 0.0367 0.5005 0.2262 0.027 Uiso 1 1 calc R . .
C19 C -0.5940(2) -0.32721(15) -0.54897(13) 0.0285(4) Uani 1 1 d . . .
H19A H -0.5184 -0.3701 -0.5647 0.034 Uiso 1 1 calc R . .
H19B H -0.6750 -0.3343 -0.6118 0.034 Uiso 1 1 calc R . .
C21 C -0.2813(2) -0.03023(14) -0.51788(12) 0.0236(3) Uani 1 1 d . . .
H21A H -0.2237 0.0138 -0.5642 0.028 Uiso 1 1 calc R . .
H21B H -0.3549 0.0080 -0.4900 0.028 Uiso 1 1 calc R . .
C16 C -0.0784(2) 0.42516(14) 0.33228(13) 0.0232(3) Uani 1 1 d . . .
H16 H -0.1630 0.4597 0.3316 0.028 Uiso 1 1 calc R . .
C14 C 0.0556(2) 0.29600(14) 0.39596(13) 0.0251(3) Uani 1 1 d . . .
H14 H 0.0604 0.2444 0.4384 0.030 Uiso 1 1 calc R . .
C5 C 0.5299(2) 0.16592(14) 0.21566(12) 0.0241(3) Uani 1 1 d . . .
H5 H 0.5491 0.2446 0.2364 0.029 Uiso 1 1 calc R . .
C7 C 0.3920(2) -0.03282(15) 0.22352(14) 0.0287(4) Uani 1 1 d . . .
H7 H 0.3140 -0.0905 0.2477 0.034 Uiso 1 1 calc R . .
C2 C 0.8119(2) 0.35188(14) 0.00952(13) 0.0261(3) Uani 1 1 d . . .
H2 H 0.8185 0.4156 -0.0199 0.031 Uiso 1 1 calc R . .
C11 C 0.2923(2) 0.42319(14) 0.19634(12) 0.0239(3) Uani 1 1 d . . .
C8 C 0.4857(2) -0.06128(14) 0.15359(13) 0.0264(3) Uani 1 1 d . . .
H8 H 0.4705 -0.1394 0.1331 0.032 Uiso 1 1 calc R . .
C6 C 0.4171(2) 0.08333(16) 0.25649(13) 0.0287(4) Uani 1 1 d . . .
H6 H 0.3594 0.1057 0.3052 0.034 Uiso 1 1 calc R . .
C18 C -0.6954(2) -0.37579(14) -0.47209(13) 0.0253(3) Uani 1 1 d . . .
H18A H -0.7556 -0.4595 -0.4951 0.030 Uiso 1 1 calc R . .
H18B H -0.6159 -0.3602 -0.4065 0.030 Uiso 1 1 calc R . .

loop_
_atom_site_aniso_label
_atom_site_aniso_U_11
_atom_site_aniso_U_22
_atom_site_aniso_U_33
_atom_site_aniso_U_23
_atom_site_aniso_U_13
_atom_site_aniso_U_12
Zn1 0.01924(10) 0.01630(9) 0.02114(10) 0.00370(7) 0.00666(7) 0.00770(7)
O5 0.0226(6) 0.0197(5) 0.0235(6) 0.0026(4) 0.0021(4) 0.0058(4)
O7 0.0280(6) 0.0301(6) 0.0349(7) 0.0146(5) 0.0180(5) 0.0138(5)
O3 0.0318(6) 0.0261(6) 0.0256(6) 0.0022(5) 0.0007(5) 0.0082(5)
N1 0.0231(7) 0.0203(6) 0.0259(7) 0.0067(5) 0.0115(5) 0.0117(5)
C9 0.0238(8) 0.0225(8) 0.0260(8) 0.0055(6) 0.0077(6) 0.0138(6)
C26 0.0174(7) 0.0208(7) 0.0242(8) 0.0021(6) 0.0097(6) 0.0071(6)
C12 0.0218(7) 0.0192(7) 0.0224(7) 0.0039(6) 0.0071(6) 0.0073(6)
N3 0.0280(7) 0.0213(7) 0.0280(7) 0.0077(5) 0.0101(6) 0.0110(6)
O2 0.0387(7) 0.0463(8) 0.0499(8) 0.0312(7) 0.0265(6) 0.0239(6)
O6 0.0270(6) 0.0271(6) 0.0267(6) -0.0010(5) 0.0139(5) -0.0021(5)
O4 0.0241(6) 0.0180(5) 0.0374(7) 0.0005(5) 0.0037(5) 0.0077(5)
C10 0.0248(8) 0.0238(8) 0.0241(8) 0.0047(6) 0.0079(6) 0.0139(7)
C24 0.0239(8) 0.0220(7) 0.0204(7) 0.0075(6) 0.0063(6) 0.0102(6)
C22 0.0185(7) 0.0180(7) 0.0210(7) 0.0048(6) 0.0086(6) 0.0052(6)
O1 0.0348(7) 0.0304(6) 0.0347(7) 0.0125(5) 0.0206(5) 0.0187(5)
C23 0.0263(8) 0.0160(7) 0.0247(8) 0.0070(6) 0.0074(6) 0.0087(6)
C15 0.0212(7) 0.0195(7) 0.0241(8) 0.0044(6) 0.0081(6) 0.0055(6)
C1 0.0292(8) 0.0249(8) 0.0320(9) 0.0112(7) 0.0178(7) 0.0126(7)
C25 0.0196(7) 0.0182(7) 0.0211(7) 0.0036(6) 0.0088(6) 0.0063(6)
N2 0.0249(7) 0.0179(6) 0.0243(7) 0.0072(5) 0.0100(5) 0.0105(5)
C27 0.0241(8) 0.0167(7) 0.0267(8) 0.0068(6) 0.0101(6) 0.0088(6)
C13 0.0246(8) 0.0228(8) 0.0284(8) 0.0065(6) 0.0091(6) 0.0130(6)
C20 0.0233(8) 0.0299(9) 0.0218(8) 0.0045(6) 0.0075(6) 0.0044(7)
C4 0.0195(7) 0.0210(7) 0.0207(7) 0.0056(6) 0.0058(6) 0.0090(6)
C3 0.0216(7) 0.0185(7) 0.0196(7) 0.0030(6) 0.0075(6) 0.0098(6)
C28 0.0209(7) 0.0231(8) 0.0218(7) 0.0083(6) 0.0066(6) 0.0094(6)
C17 0.0245(8) 0.0200(7) 0.0252(8) 0.0077(6) 0.0080(6) 0.0092(6)
C19 0.0255(8) 0.0254(8) 0.0295(9) -0.0016(7) 0.0116(7) 0.0033(7)
C21 0.0212(8) 0.0263(8) 0.0228(8) 0.0058(6) 0.0057(6) 0.0073(6)
C16 0.0214(8) 0.0214(8) 0.0299(8) 0.0065(6) 0.0079(6) 0.0105(6)
C14 0.0286(8) 0.0240(8) 0.0284(8) 0.0117(7) 0.0105(7) 0.0122(7)
C5 0.0308(8) 0.0220(8) 0.0239(8) 0.0056(6) 0.0100(6) 0.0131(7)
C7 0.0274(8) 0.0297(9) 0.0344(9) 0.0167(7) 0.0132(7) 0.0103(7)
C2 0.0315(9) 0.0222(8) 0.0315(9) 0.0114(7) 0.0158(7) 0.0123(7)
C11 0.0237(8) 0.0255(8) 0.0236(8) 0.0050(6) 0.0071(6) 0.0095(6)
C8 0.0287(8) 0.0203(8) 0.0329(9) 0.0090(7) 0.0095(7) 0.0096(7)
C6 0.0324(9) 0.0352(9) 0.0272(8) 0.0117(7) 0.0160(7) 0.0169(7)
C18 0.0217(8) 0.0228(8) 0.0317(9) 0.0037(7) 0.0104(6) 0.0073(6)

loop_
_atom_type_symbol
_atom_type_description
_atom_type_scat_dispersion_real
_atom_type_scat_dispersion_imag
_atom_type_scat_source
C C 0.0033 0.0016 'International Tables Vol C Tables 4.2.6.8 and 6.1.1.4'
H H 0.0000 0.0000 'International Tables Vol C Tables 4.2.6.8 and 6.1.1.4'
N N 0.0061 0.0033 'International Tables Vol C Tables 4.2.6.8 and 6.1.1.4'
O O 0.0106 0.0060 'International Tables Vol C Tables 4.2.6.8 and 6.1.1.4'
Zn Zn 0.2839 1.4301 'International Tables Vol C Tables 4.2.6.8 and 6.1.1.4'

loop_
_geom_angle_atom_site_label_1
_geom_angle_atom_site_label_2
_geom_angle_atom_site_label_3
_geom_angle
_geom_angle_site_symmetry_1
_geom_angle_site_symmetry_3
_geom_angle_publ_flag
O1 Zn1 O3 110.33(5) . . ?
O1 Zn1 O4 107.58(5) . 2_665 ?
O3 Zn1 O4 128.00(5) . 2_665 ?
O1 Zn1 N2 116.83(5) . . ?
O3 Zn1 N2 97.07(5) . . ?
O4 Zn1 N2 96.24(5) 2_665 . ?
C22 O5 C21 118.15(12) . . ?
C15 O7 C18 118.65(12) 2_455 . ?
C26 O3 Zn1 145.25(11) . . ?
C3 N1 C1 107.63(13) . . ?
C3 N1 C9 129.07(13) . . ?
C1 N1 C9 122.95(13) . . ?
N1 C9 C10 112.90(13) . . ?
N1 C9 H9A 109.0 . . ?
C10 C9 H9A 109.0 . . ?
N1 C9 H9B 109.0 . . ?
C10 C9 H9B 109.0 . . ?
H9A C9 H9B 107.8 . . ?
O4 C26 O3 126.26(15) . . ?
O4 C26 C25 117.54(14) . . ?
O3 C26 C25 116.18(14) . . ?
C17 C12 C13 118.61(14) . . ?
C17 C12 C11 119.87(14) . . ?
C13 C12 C11 121.50(14) . . ?
C8 N3 C4 116.88(14) . . ?
C20 O6 C19 112.89(12) . . ?
C26 O4 Zn1 132.22(11) . 2_665 ?
C9 C10 C10 110.58(16) . 2_755 ?
C9 C10 H10A 109.5 . . ?
C10 C10 H10A 109.5 2_755 . ?
C9 C10 H10B 109.5 . . ?
C10 C10 H10B 109.5 2_755 . ?
H10A C10 H10B 108.1 . . ?
C23 C24 C25 120.60(14) . . ?
C23 C24 H24 119.7 . . ?
C25 C24 H24 119.7 . . ?
O5 C22 C28 125.13(14) . . ?
O5 C22 C23 114.78(13) . . ?
C28 C22 C23 120.09(14) . . ?
C11 O1 Zn1 110.31(10) . . ?
C24 C23 C22 120.18(14) . . ?
C24 C23 H23 119.9 . . ?
C22 C23 H23 119.9 . . ?
O7 C15 C16 124.57(14) 2_455 . ?
O7 C15 C14 115.48(14) 2_455 . ?
C16 C15 C14 119.95(14) . . ?
C2 C1 N1 106.84(14) . . ?
C2 C1 H1 126.6 . . ?
N1 C1 H1 126.6 . . ?
C27 C25 C24 118.65(14) . . ?
C27 C25 C26 121.74(14) . . ?
C24 C25 C26 119.61(14) . . ?
C3 N2 C2 106.31(12) . . ?
C3 N2 Zn1 140.00(11) . . ?
C2 N2 Zn1 113.54(10) . . ?
C28 C27 C25 121.43(14) . . ?
C28 C27 H27 119.3 . . ?
C25 C27 H27 119.3 . . ?
C14 C13 C12 120.82(14) . . ?
C14 C13 H13 119.6 . . ?
C12 C13 H13 119.6 . . ?
O6 C20 C21 107.77(13) . . ?
O6 C20 H20A 110.2 . . ?
C21 C20 H20A 110.2 . . ?
O6 C20 H20B 110.2 . . ?
C21 C20 H20B 110.2 . . ?
H20A C20 H20B 108.5 . . ?
N3 C4 C5 122.91(14) . . ?
N3 C4 C3 116.60(13) . . ?
C5 C4 C3 120.45(14) . . ?
N2 C3 N1 110.00(13) . . ?
N2 C3 C4 125.27(13) . . ?
N1 C3 C4 124.61(13) . . ?
C27 C28 C22 119.03(14) . . ?
C27 C28 H28 120.5 . . ?
C22 C28 H28 120.5 . . ?
C12 C17 C16 121.31(14) . . ?
C12 C17 H17 119.3 . . ?
C16 C17 H17 119.3 . . ?
O6 C19 C18 108.21(13) . . ?
O6 C19 H19A 110.1 . . ?
C18 C19 H19A 110.1 . . ?
O6 C19 H19B 110.1 . . ?
C18 C19 H19B 110.1 . . ?
H19A C19 H19B 108.4 . . ?
O5 C21 C20 106.73(13) . . ?
O5 C21 H21A 110.4 . . ?
C20 C21 H21A 110.4 . . ?
O5 C21 H21B 110.4 . . ?
C20 C21 H21B 110.4 . . ?
H21A C21 H21B 108.6 . . ?
C15 C16 C17 119.31(14) . . ?
C15 C16 H16 120.3 . . ?
C17 C16 H16 120.3 . . ?
C13 C14 C15 119.99(15) . . ?
C13 C14 H14 120.0 . . ?
C15 C14 H14 120.0 . . ?
C6 C5 C4 118.82(15) . . ?
C6 C5 H5 120.6 . . ?
C4 C5 H5 120.6 . . ?
C6 C7 C8 118.41(15) . . ?
C6 C7 H7 120.8 . . ?
C8 C7 H7 120.8 . . ?
C1 C2 N2 109.21(14) . . ?
C1 C2 H2 125.4 . . ?
N2 C2 H2 125.4 . . ?
O2 C11 O1 123.25(15) . . ?
O2 C11 C12 121.30(14) . . ?
O1 C11 C12 115.42(14) . . ?
N3 C8 C7 124.05(15) . . ?
N3 C8 H8 118.0 . . ?
C7 C8 H8 118.0 . . ?
C7 C6 C5 118.81(15) . . ?
C7 C6 H6 120.6 . . ?
C5 C6 H6 120.6 . . ?
O7 C18 C19 107.22(13) . . ?
O7 C18 H18A 110.3 . . ?
C19 C18 H18A 110.3 . . ?
O7 C18 H18B 110.3 . . ?
C19 C18 H18B 110.3 . . ?
H18A C18 H18B 108.5 . . ?

loop_
_geom_bond_atom_site_label_1
_geom_bond_atom_site_label_2
_geom_bond_distance
_geom_bond_site_symmetry_2
_geom_bond_publ_flag
Zn1 O1 1.9454(11) . ?
Zn1 O3 1.9529(12) . ?
Zn1 O4 1.9658(11) 2_665 ?
Zn1 N2 2.0398(13) . ?
O5 C22 1.3618(18) . ?
O5 C21 1.4315(19) . ?
O7 C15 1.3665(18) 2_455 ?
O7 C18 1.4316(19) . ?
O3 C26 1.259(2) . ?
N1 C3 1.3589(18) . ?
N1 C1 1.374(2) . ?
N1 C9 1.4699(19) . ?
C9 C10 1.518(2) . ?
C9 H9A 0.9700 . ?
C9 H9B 0.9700 . ?
C26 O4 1.2556(19) . ?
C26 C25 1.503(2) . ?
C12 C17 1.389(2) . ?
C12 C13 1.399(2) . ?
C12 C11 1.506(2) . ?
N3 C8 1.339(2) . ?
N3 C4 1.347(2) . ?
O2 C11 1.228(2) . ?
O6 C20 1.4174(19) . ?
O6 C19 1.418(2) . ?
O4 Zn1 1.9658(11) 2_665 ?
C10 C10 1.530(3) 2_755 ?
C10 H10A 0.9700 . ?
C10 H10B 0.9700 . ?
C24 C23 1.376(2) . ?
C24 C25 1.399(2) . ?
C24 H24 0.9300 . ?
C22 C28 1.393(2) . ?
C22 C23 1.395(2) . ?
O1 C11 1.2936(19) . ?
C23 H23 0.9300 . ?
C15 O7 1.3665(18) 2_455 ?
C15 C16 1.392(2) . ?
C15 C14 1.398(2) . ?
C1 C2 1.354(2) . ?
C1 H1 0.9300 . ?
C25 C27 1.390(2) . ?
N2 C3 1.3362(19) . ?
N2 C2 1.385(2) . ?
C27 C28 1.389(2) . ?
C27 H27 0.9300 . ?
C13 C14 1.382(2) . ?
C13 H13 0.9300 . ?
C20 C21 1.502(2) . ?
C20 H20A 0.9700 . ?
C20 H20B 0.9700 . ?
C4 C5 1.393(2) . ?
C4 C3 1.477(2) . ?
C28 H28 0.9300 . ?
C17 C16 1.394(2) . ?
C17 H17 0.9300 . ?
C19 C18 1.507(2) . ?
C19 H19A 0.9700 . ?
C19 H19B 0.9700 . ?
C21 H21A 0.9700 . ?
C21 H21B 0.9700 . ?
C16 H16 0.9300 . ?
C14 H14 0.9300 . ?
C5 C6 1.387(2) . ?
C5 H5 0.9300 . ?
C7 C6 1.383(2) . ?
C7 C8 1.385(2) . ?
C7 H7 0.9300 . ?
C2 H2 0.9300 . ?
C8 H8 0.9300 . ?
C6 H6 0.9300 . ?
C18 H18A 0.9700 . ?
C18 H18B 0.9700 . ?

loop_
_geom_torsion_atom_site_label_1
_geom_torsion_atom_site_label_2
_geom_torsion_atom_site_label_3
_geom_torsion_atom_site_label_4
_geom_torsion
_geom_torsion_site_symmetry_1
_geom_torsion_site_symmetry_2
_geom_torsion_site_symmetry_3
_geom_torsion_site_symmetry_4
_geom_torsion_publ_flag
O1 Zn1 O3 C26 100.95(19) . . . . ?
O4 Zn1 O3 C26 -33.3(2) 2_665 . . . ?
N2 Zn1 O3 C26 -136.98(19) . . . . ?
C3 N1 C9 C10 107.34(18) . . . . ?
C1 N1 C9 C10 -80.42(19) . . . . ?
Zn1 O3 C26 O4 5.5(3) . . . . ?
Zn1 O3 C26 C25 -173.00(13) . . . . ?
O3 C26 O4 Zn1 27.8(2) . . . 2_665 ?
C25 C26 O4 Zn1 -153.69(11) . . . 2_665 ?
N1 C9 C10 C10 169.80(16) . . . 2_755 ?
C21 O5 C22 C28 -6.8(2) . . . . ?
C21 O5 C22 C23 172.81(13) . . . . ?
O3 Zn1 O1 C11 -73.85(12) . . . . ?
O4 Zn1 O1 C11 69.87(12) 2_665 . . . ?
N2 Zn1 O1 C11 176.61(10) . . . . ?
C25 C24 C23 C22 -1.4(2) . . . . ?
O5 C22 C23 C24 -179.37(13) . . . . ?
C28 C22 C23 C24 0.3(2) . . . . ?
C3 N1 C1 C2 0.16(19) . . . . ?
C9 N1 C1 C2 -173.52(15) . . . . ?
C23 C24 C25 C27 1.3(2) . . . . ?
C23 C24 C25 C26 -178.24(13) . . . . ?
O4 C26 C25 C27 -3.6(2) . . . . ?
O3 C26 C25 C27 175.01(14) . . . . ?
O4 C26 C25 C24 175.88(14) . . . . ?
O3 C26 C25 C24 -5.5(2) . . . . ?
O1 Zn1 N2 C3 11.08(19) . . . . ?
O3 Zn1 N2 C3 -105.99(17) . . . . ?
O4 Zn1 N2 C3 124.40(17) 2_665 . . . ?
O1 Zn1 N2 C2 -163.70(11) . . . . ?
O3 Zn1 N2 C2 79.24(12) . . . . ?
O4 Zn1 N2 C2 -50.38(12) 2_665 . . . ?
C24 C25 C27 C28 0.0(2) . . . . ?
C26 C25 C27 C28 179.54(13) . . . . ?
C17 C12 C13 C14 -0.5(2) . . . . ?
C11 C12 C13 C14 -178.81(15) . . . . ?
C19 O6 C20 C21 -177.39(14) . . . . ?
C8 N3 C4 C5 3.8(2) . . . . ?
C8 N3 C4 C3 -173.87(14) . . . . ?
C2 N2 C3 N1 1.13(18) . . . . ?
Zn1 N2 C3 N1 -173.87(12) . . . . ?
C2 N2 C3 C4 -175.04(15) . . . . ?
Zn1 N2 C3 C4 10.0(3) . . . . ?
C1 N1 C3 N2 -0.82(18) . . . . ?
C9 N1 C3 N2 172.34(14) . . . . ?
C1 N1 C3 C4 175.38(15) . . . . ?
C9 N1 C3 C4 -11.5(3) . . . . ?
N3 C4 C3 N2 141.66(16) . . . . ?
C5 C4 C3 N2 -36.1(2) . . . . ?
N3 C4 C3 N1 -34.0(2) . . . . ?
C5 C4 C3 N1 148.32(16) . . . . ?
C25 C27 C28 C22 -1.2(2) . . . . ?
O5 C22 C28 C27 -179.38(13) . . . . ?
C23 C22 C28 C27 1.0(2) . . . . ?
C13 C12 C17 C16 0.2(2) . . . . ?
C11 C12 C17 C16 178.50(15) . . . . ?
C20 O6 C19 C18 -179.08(14) . . . . ?
C22 O5 C21 C20 -170.73(12) . . . . ?
O6 C20 C21 O5 67.96(16) . . . . ?
O7 C15 C16 C17 179.34(15) 2_455 . . . ?
C14 C15 C16 C17 -1.1(2) . . . . ?
C12 C17 C16 C15 0.6(2) . . . . ?
C12 C13 C14 C15 0.1(3) . . . . ?
O7 C15 C14 C13 -179.63(15) 2_455 . . . ?
C16 C15 C14 C13 0.7(2) . . . . ?
N3 C4 C5 C6 -3.1(2) . . . . ?
C3 C4 C5 C6 174.44(15) . . . . ?
N1 C1 C2 N2 0.5(2) . . . . ?
C3 N2 C2 C1 -1.03(19) . . . . ?
Zn1 N2 C2 C1 175.47(12) . . . . ?
Zn1 O1 C11 O2 -3.6(2) . . . . ?
Zn1 O1 C11 C12 174.63(11) . . . . ?
C17 C12 C11 O2 9.7(2) . . . . ?
C13 C12 C11 O2 -172.04(16) . . . . ?
C17 C12 C11 O1 -168.55(15) . . . . ?
C13 C12 C11 O1 9.7(2) . . . . ?
C4 N3 C8 C7 -1.4(2) . . . . ?
C6 C7 C8 N3 -1.6(3) . . . . ?
C8 C7 C6 C5 2.3(3) . . . . ?
C4 C5 C6 C7 -0.1(2) . . . . ?
C15 O7 C18 C19 -179.78(13) 2_455 . . . ?
O6 C19 C18 O7 67.45(17) . . . . ?
